data_2241349
loop_
_publ_author_name
'Horne, Toyketa V.'
'Haque, Syed A.'
'Barton, Adrianne'
'Hossain, Md. Alamgir'

_publ_section_title
;
 Crystal structure of
 5,5'-bis(dimethylamino)-<i>N</i>,<i>N</i>'-(3-methyl-3-azapentane-1,5-diyl)di(naphthalene-1-sulfonamide)
;
_journal_coeditor_code DS2245
_journal_issue 12
_journal_name_full 'Acta Crystallographica Section E'
_journal_page_first o959
_journal_page_last o960
_journal_paper_doi 10.1107/S2056989015021714
_journal_volume 71
_journal_year 2015
_chemical_formula_moiety 'C29 H37 N5 O4 S2'
_chemical_formula_sum 'C29 H37 N5 O4 S2'
_chemical_formula_weight 583.75
_chemical_name_systematic
5,5'-Bis(dimethylamino)-<i>N</i>,<i>N</i>'-(3-methyl-3-azapentane-1,5-diyl)di(naphthalene-1-sulfonamide)
_space_group_crystal_system triclinic
_space_group_IT_number 2
_space_group_name_Hall '-P 1'
_space_group_name_H-M_alt 'P -1'
_symmetry_space_group_name_Hall '-P 1'
_symmetry_space_group_name_H-M 'P -1'
_atom_sites_solution_hydrogens mixed
_atom_sites_solution_primary direct
_atom_sites_solution_secondary difmap
_audit_creation_method SHELXL-2014/7
_cell_angle_alpha 107.8976(7)
_cell_angle_beta 90.3662(8)
_cell_angle_gamma 113.7328(7)
_cell_formula_units_Z 2
_cell_length_a 10.5216(5)
_cell_length_b 11.3826(5)
_cell_length_c 13.9579(6)
_cell_measurement_reflns_used 5579
_cell_measurement_temperature 100(2)
_cell_measurement_theta_max 28.25
_cell_measurement_theta_min 2.26
_cell_volume 1439.90(11)
_computing_cell_refinement
;
SAINT (Bruker, 1998)
;
_computing_data_collection
;
APEX2 (Bruker, 1998)
;
_computing_data_reduction
;
SAINT (Bruker, 1998)
;
_computing_molecular_graphics
;
XP in SHELXTL (Sheldrick, 2008)
;
_computing_publication_material
;
SHELXL2014 (Sheldrick, 2015b)
;
_computing_structure_refinement
;
SHELXL2014 (Sheldrick, 2015b)
;
_computing_structure_solution
;
SHELXT (Sheldrick, 2015a)
;
_diffrn_ambient_temperature 100(2)
_diffrn_measured_fraction_theta_full 0.995
_diffrn_measured_fraction_theta_max 0.980
_diffrn_measurement_device_type 'Bruker APEXII CCD'
_diffrn_measurement_method '\f and \w scans'
_diffrn_radiation_type MoK\a
_diffrn_radiation_wavelength 0.71073
_diffrn_reflns_av_R_equivalents 0.0160
_diffrn_reflns_limit_h_max 14
_diffrn_reflns_limit_h_min -14
_diffrn_reflns_limit_k_max 15
_diffrn_reflns_limit_k_min -14
_diffrn_reflns_limit_l_max 18
_diffrn_reflns_limit_l_min -17
_diffrn_reflns_number 13576
_diffrn_reflns_theta_full 25.242
_diffrn_reflns_theta_max 28.291
_diffrn_reflns_theta_min 1.550
_exptl_absorpt_coefficient_mu 0.229
_exptl_absorpt_correction_T_max 0.964
_exptl_absorpt_correction_T_min 0.914
_exptl_absorpt_correction_type multi-scan
_exptl_absorpt_process_details
;
(SADABS; Bruker, 2002)
;
_exptl_crystal_colour yellow
_exptl_crystal_density_diffrn 1.346
_exptl_crystal_description block
_exptl_crystal_F_000 620
_exptl_crystal_size_max 0.40
_exptl_crystal_size_mid 0.32
_exptl_crystal_size_min 0.16
_refine_diff_density_max 1.064
_refine_diff_density_min -0.706
_refine_ls_extinction_method none
_refine_ls_goodness_of_fit_ref 0.999
_refine_ls_hydrogen_treatment mixed
_refine_ls_matrix_type full
_refine_ls_number_parameters 466
_refine_ls_number_reflns 7004
_refine_ls_number_restraints 655
_refine_ls_restrained_S_all 1.030
_refine_ls_R_factor_all 0.0526
_refine_ls_R_factor_gt 0.0439
_refine_ls_shift/su_max 0.001
_refine_ls_shift/su_mean 0.000
_refine_ls_structure_factor_coef Fsqd
_refine_ls_weighting_details 'w=1/[\s^2^(Fo^2^)+(0.0660P)^2^+0.9000P] where P=(Fo^2^+2Fc^2^)/3'
_refine_ls_weighting_scheme calc
_refine_ls_wR_factor_gt 0.1132
_refine_ls_wR_factor_ref 0.1219
_reflns_number_gt 5916
_reflns_number_total 7004
_reflns_threshold_expression 'I > 2\s(I)'
_cod_data_source_file ds2245sup1.cif
_cod_data_source_block I
_cod_original_cell_volume 1439.89(11)
_cod_database_code 2241349
_shelx_space_group_comment
;
The symmetry employed for this shelxl refinement is uniquely defined
by the following loop, which should always be used as a source of
symmetry information in preference to the above space-group names.
They are only intended as comments.
;
_shelx_estimated_absorpt_t_min 0.914
_shelx_estimated_absorpt_t_max 0.964

loop_
_space_group_symop_operation_xyz
'x, y, z'
'-x, -y, -z'

loop_
_atom_site_type_symbol
_atom_site_label
_atom_site_fract_x
_atom_site_fract_y
_atom_site_fract_z
_atom_site_U_iso_or_equiv
_atom_site_adp_type
_atom_site_calc_flag
_atom_site_occupancy
_atom_site_disorder_assembly
_atom_site_disorder_group
N N1 0.1147(4) 0.3189(4) 0.5100(2) 0.0241(5) Uani d 0.547(4) A 1
C C2A 0.0094(3) 0.3376(3) 0.5733(2) 0.0253(7) Uani d 0.547(4) A 1
H H2A1 -0.0855 0.2755 0.5343 0.030 Uiso calc 0.547(4) A 1
H H2A2 0.0198 0.4323 0.5897 0.030 Uiso calc 0.547(4) A 1
C C3A 0.0225(3) 0.3093(4) 0.6725(2) 0.0271(9) Uani d 0.547(4) A 1
H H3A1 -0.0416 0.3342 0.7175 0.032 Uiso calc 0.547(4) A 1
H H3A2 -0.0017 0.2114 0.6580 0.032 Uiso calc 0.547(4) A 1
N N1' 0.1135(7) 0.2904(5) 0.4924(4) 0.0241(5) Uani d 0.328(4) A 2
C C2A' 0.0008(5) 0.2427(5) 0.5515(3) 0.0274(11) Uani d 0.328(4) A 2
H H2A3 -0.0065 0.1562 0.5582 0.033 Uiso calc 0.328(4) A 2
H H2A4 -0.0897 0.2246 0.5149 0.033 Uiso calc 0.328(4) A 2
C C3A' 0.0285(4) 0.3490(6) 0.6581(3) 0.0278(11) Uani d 0.328(4) A 2
H H3A3 0.0247 0.4312 0.6504 0.033 Uiso calc 0.328(4) A 2
H H3A4 -0.0481 0.3114 0.6960 0.033 Uiso calc 0.328(4) A 2
N N1" 0.1115(12) 0.3352(14) 0.5122(7) 0.0241(5) Uani d 0.125(3) A 3
C C2A" 0.0560(15) 0.2281(10) 0.5579(8) 0.0233(17) Uani d 0.125(3) A 3
H H2A5 0.1235 0.1877 0.5581 0.028 Uiso calc 0.125(3) A 3
H H2A6 -0.0331 0.1551 0.5159 0.028 Uiso calc 0.125(3) A 3
C C3A" 0.0297(8) 0.2825(13) 0.6672(6) 0.0251(17) Uani d 0.125(3) A 3
H H3A5 -0.0416 0.3190 0.6688 0.030 Uiso calc 0.125(3) A 3
H H3A6 -0.0026 0.2099 0.6981 0.030 Uiso calc 0.125(3) A 3
N N4A 0.16734(16) 0.39181(14) 0.72099(11) 0.0279(3) Uani d 1 . .
H H4A 0.236(2) 0.419(2) 0.6862(17) 0.033 Uiso d 1 . .
S S5A 0.19585(5) 0.48544(4) 0.83930(3) 0.02573(11) Uani d 1 . .
O O6A 0.10526(17) 0.40288(15) 0.89253(11) 0.0402(4) Uani d 1 . .
O O7A 0.34484(15) 0.54724(15) 0.87101(9) 0.0335(3) Uani d 1 . .
C C8A 0.14074(17) 0.61568(16) 0.84543(11) 0.0199(3) Uani d 1 . .
C C9A 0.02852(18) 0.61543(17) 0.89534(12) 0.0235(3) Uani d 1 . .
H H9A -0.0156 0.5482 0.9261 0.028 Uiso calc 1 . .
C C10A -0.02093(18) 0.71498(17) 0.90082(13) 0.0245(3) Uani d 1 . .
H H10A -0.1004 0.7129 0.9334 0.029 Uiso calc 1 . .
C C11A 0.04475(17) 0.81468(16) 0.85955(12) 0.0215(3) Uani d 1 . .
H H11A 0.0103 0.8813 0.8642 0.026 Uiso calc 1 . .
C C12A 0.23397(16) 0.92570(16) 0.76710(12) 0.0205(3) Uani d 1 . .
C C13A 0.33375(17) 0.91530(16) 0.70590(12) 0.0221(3) Uani d 1 . .
H H13A 0.3750 0.9806 0.6731 0.027 Uiso calc 1 . .
C C14A 0.37514(17) 0.80812(16) 0.69159(12) 0.0218(3) Uani d 1 . .
H H14A 0.4429 0.8017 0.6481 0.026 Uiso calc 1 . .
C C15A 0.31982(16) 0.71347(16) 0.73883(12) 0.0198(3) Uani d 1 . .
H H15A 0.3542 0.6463 0.7320 0.024 Uiso calc 1 . .
C C16A 0.21055(16) 0.71552(15) 0.79828(11) 0.0177(3) Uani d 1 . .
C C17A 0.16386(16) 0.82035(15) 0.80970(11) 0.0184(3) Uani d 1 . .
N N18A 0.19170(15) 1.03420(14) 0.78728(11) 0.0250(3) Uani d 1 . .
C C19A 0.2350(2) 1.12772(19) 0.89317(15) 0.0341(4) Uani d 1 . .
H H19A 0.2088 1.0750 0.9394 0.051 Uiso d 1 . .
H H19B 0.1880 1.1887 0.9052 0.051 Uiso d 1 . .
H H19C 0.3369 1.1818 0.9055 0.051 Uiso d 1 . .
C C20A 0.2306(2) 1.1122(2) 0.71809(17) 0.0378(5) Uani d 1 . .
H H20A 0.3328 1.1648 0.7295 0.057 Uiso d 1 . .
H H20B 0.1852 1.1745 0.7307 0.057 Uiso d 1 . .
H H20C 0.2001 1.0496 0.6476 0.057 Uiso d 1 . .
C C2B 0.0976(7) 0.3461(6) 0.4157(3) 0.0358(12) Uani d 0.547(4) A 1
H H2B1 0.0632 0.4181 0.4297 0.043 Uiso calc 0.547(4) A 1
H H2B2 0.0258 0.2624 0.3648 0.043 Uiso calc 0.547(4) A 1
C C3B 0.2329(14) 0.3911(9) 0.3716(4) 0.0338(11) Uani d 0.547(4) A 1
H H3B1 0.2751 0.3258 0.3647 0.041 Uiso calc 0.547(4) A 1
H H3B2 0.2152 0.3962 0.3035 0.041 Uiso calc 0.547(4) A 1
C C2B' 0.0841(11) 0.3693(8) 0.4368(5) 0.0214(12) Uani d 0.328(4) A 2
H H2B3 0.0709 0.4456 0.4863 0.026 Uiso calc 0.328(4) A 2
H H2B4 -0.0052 0.3100 0.3898 0.026 Uiso calc 0.328(4) A 2
C C3B' 0.1951(5) 0.4259(6) 0.3774(4) 0.0274(13) Uani d 0.328(4) A 2
H H3B3 0.2117 0.3507 0.3296 0.033 Uiso calc 0.328(4) A 2
H H3B4 0.1624 0.4688 0.3368 0.033 Uiso calc 0.328(4) A 2
C C2B" 0.1509(13) 0.2805(13) 0.4133(8) 0.0245(17) Uani d 0.125(3) A 3
H H2B5 0.0647 0.2142 0.3645 0.029 Uiso calc 0.125(3) A 3
H H2B6 0.2072 0.2313 0.4210 0.029 Uiso calc 0.125(3) A 3
C C3B" 0.235(6) 0.392(3) 0.3706(13) 0.030(3) Uani d 0.125(3) A 3
H H3B5 0.2937 0.3589 0.3244 0.036 Uiso calc 0.125(3) A 3
H H3B6 0.1681 0.4038 0.3285 0.036 Uiso calc 0.125(3) A 3
N N4B 0.32844(15) 0.52834(16) 0.44385(11) 0.0282(3) Uani d 1 . .
H H4B 0.346(2) 0.524(2) 0.5015(18) 0.034 Uiso d 1 . .
S S5B 0.47548(4) 0.59859(4) 0.40325(3) 0.01928(10) Uani d 1 . .
O O6B 0.56111(12) 0.72237(12) 0.48413(9) 0.0244(2) Uani d 1 . .
O O7B 0.53764(14) 0.50402(13) 0.36376(9) 0.0277(3) Uani d 1 . .
C C8B 0.41900(16) 0.63157(16) 0.29830(11) 0.0185(3) Uani d 1 . .
C C9B 0.41920(17) 0.54760(16) 0.20320(12) 0.0209(3) Uani d 1 . .
H H9B 0.4509 0.4786 0.1966 0.025 Uiso calc 1 . .
C C10B 0.37214(17) 0.56457(17) 0.11565(12) 0.0229(3) Uani d 1 . .
H H10B 0.3696 0.5052 0.0500 0.027 Uiso calc 1 . .
C C11B 0.33009(17) 0.66641(16) 0.12508(12) 0.0215(3) Uani d 1 . .
H H11B 0.2968 0.6753 0.0655 0.026 Uiso calc 1 . .
C C12B 0.29752(16) 0.87008(16) 0.23097(12) 0.0195(3) Uani d 1 . .
C C13B 0.29406(16) 0.95111(16) 0.32655(12) 0.0209(3) Uani d 1 . .
H H13B 0.2670 1.0231 0.3332 0.025 Uiso calc 1 . .
C C14B 0.33008(16) 0.92842(16) 0.41442(12) 0.0208(3) Uani d 1 . .
H H14B 0.3264 0.9854 0.4793 0.025 Uiso calc 1 . .
C C15B 0.37033(16) 0.82631(16) 0.40870(12) 0.0203(3) Uani d 1 . .
H H15B 0.3948 0.8136 0.4692 0.024 Uiso calc 1 . .
C C16B 0.37556(15) 0.73928(15) 0.31206(11) 0.0177(3) Uani d 1 . .
C C17B 0.33508(15) 0.75903(15) 0.22185(12) 0.0182(3) Uani d 1 . .
N N18B 0.25959(15) 0.88877(15) 0.14093(11) 0.0238(3) Uani d 1 . .
C C19B 0.37333(19) 0.93504(19) 0.08184(13) 0.0277(4) Uani d 1 . .
H H19D 0.3333 0.9100 0.0110 0.042 Uiso d 1 . .
H H19E 0.4365 0.8916 0.0840 0.042 Uiso d 1 . .
H H19F 0.4260 1.0343 0.1111 0.042 Uiso d 1 . .
C C20B 0.1746(2) 0.9649(2) 0.15114(15) 0.0327(4) Uani d 1 . .
H H20D 0.0969 0.9292 0.1877 0.049 Uiso d 1 . .
H H20E 0.1370 0.9554 0.0834 0.049 Uiso d 1 . .
H H20F 0.2328 1.0615 0.1892 0.049 Uiso d 1 . .
C C21 0.1058(4) 0.1803(3) 0.4852(3) 0.0331(8) Uani d 0.547(4) A 1
H H21A 0.1307 0.1670 0.5476 0.050 Uiso d 0.547(4) A 1
H H21B 0.1709 0.1680 0.4374 0.050 Uiso d 0.547(4) A 1
H H21C 0.0098 0.1135 0.4541 0.050 Uiso d 0.547(4) A 1
C C21' 0.1317(6) 0.1741(5) 0.4216(4) 0.0290(12) Uani d 0.328(4) A 2
H H21D 0.1432 0.1182 0.4592 0.044 Uiso d 0.328(4) A 2
H H21E 0.2152 0.2079 0.3895 0.044 Uiso d 0.328(4) A 2
H H21F 0.0489 0.1187 0.3691 0.044 Uiso d 0.328(4) A 2
C C21" 0.0074(15) 0.3873(14) 0.4998(10) 0.032(2) Uani d 0.125(3) A 3
H H21G 0.0497 0.4645 0.4752 0.048 Uiso d 0.125(3) A 3
H H21H -0.0231 0.4174 0.5655 0.048 Uiso d 0.125(3) A 3
H H21I -0.0738 0.3148 0.4505 0.048 Uiso d 0.125(3) A 3

loop_
_atom_site_aniso_label
_atom_site_aniso_U_11
_atom_site_aniso_U_22
_atom_site_aniso_U_33
_atom_site_aniso_U_12
_atom_site_aniso_U_13
_atom_site_aniso_U_23
N1 0.0199(7) 0.0307(12) 0.0206(9) 0.0067(8) 0.0042(7) 0.0126(9)
C2A 0.0192(12) 0.0327(15) 0.0254(14) 0.0097(11) 0.0057(10) 0.0137(11)
C3A 0.0285(11) 0.0231(11) 0.0252(10) 0.0048(7) 0.0106(8) 0.0106(8)
N1' 0.0199(7) 0.0307(12) 0.0206(9) 0.0067(8) 0.0042(7) 0.0126(9)
C2A' 0.0254(19) 0.030(2) 0.0216(18) 0.0068(17) 0.0072(16) 0.0090(16)
C3A' 0.0265(13) 0.0255(13) 0.0273(13) 0.0080(9) 0.0100(9) 0.0073(9)
N1" 0.0199(7) 0.0307(12) 0.0206(9) 0.0067(8) 0.0042(7) 0.0126(9)
C2A" 0.022(3) 0.026(3) 0.022(2) 0.009(2) 0.007(2) 0.010(2)
C3A" 0.0256(19) 0.0254(19) 0.0253(18) 0.0113(11) 0.0043(10) 0.0092(10)
N4A 0.0365(8) 0.0201(7) 0.0251(7) 0.0098(6) 0.0160(6) 0.0079(6)
S5A 0.0429(3) 0.0278(2) 0.0193(2) 0.02282(19) 0.01483(17) 0.01416(16)
O6A 0.0707(10) 0.0405(8) 0.0354(7) 0.0363(8) 0.0342(7) 0.0292(6)
O7A 0.0460(8) 0.0525(8) 0.0201(6) 0.0365(7) 0.0091(5) 0.0149(6)
C8A 0.0262(8) 0.0204(7) 0.0144(7) 0.0114(6) 0.0043(6) 0.0055(6)
C9A 0.0285(8) 0.0248(8) 0.0191(7) 0.0117(7) 0.0091(6) 0.0093(6)
C10A 0.0238(8) 0.0285(8) 0.0226(8) 0.0127(7) 0.0100(6) 0.0082(7)
C11A 0.0223(7) 0.0226(8) 0.0197(7) 0.0111(6) 0.0045(6) 0.0052(6)
C12A 0.0198(7) 0.0177(7) 0.0226(7) 0.0077(6) 0.0014(6) 0.0055(6)
C13A 0.0222(7) 0.0187(7) 0.0227(8) 0.0048(6) 0.0047(6) 0.0087(6)
C14A 0.0196(7) 0.0206(7) 0.0218(8) 0.0065(6) 0.0073(6) 0.0054(6)
C15A 0.0209(7) 0.0181(7) 0.0190(7) 0.0087(6) 0.0041(6) 0.0040(6)
C16A 0.0189(7) 0.0186(7) 0.0135(6) 0.0074(6) 0.0018(5) 0.0036(5)
C17A 0.0183(7) 0.0187(7) 0.0165(7) 0.0073(6) 0.0021(5) 0.0045(6)
N18A 0.0282(7) 0.0180(6) 0.0317(8) 0.0119(6) 0.0069(6) 0.0093(6)
C19A 0.0361(10) 0.0236(9) 0.0380(10) 0.0145(8) 0.0069(8) 0.0021(8)
C20A 0.0438(11) 0.0292(9) 0.0531(12) 0.0199(8) 0.0184(9) 0.0246(9)
C2B 0.0246(18) 0.051(2) 0.0222(18) 0.0021(16) -0.0005(16) 0.0185(16)
C3B 0.0239(17) 0.044(2) 0.0211(16) -0.0004(16) 0.0039(14) 0.0149(15)
C2B' 0.021(2) 0.031(2) 0.016(2) 0.0130(16) 0.0054(19) 0.0095(18)
C3B' 0.018(2) 0.040(3) 0.021(2) 0.0059(19) 0.0014(18) 0.0146(19)
C2B" 0.022(3) 0.032(3) 0.019(2) 0.007(2) 0.004(2) 0.014(2)
C3B" 0.023(4) 0.041(4) 0.020(3) 0.003(3) 0.004(3) 0.015(3)
N4B 0.0275(7) 0.0354(8) 0.0208(7) 0.0069(6) 0.0014(6) 0.0171(6)
S5B 0.02278(19) 0.02060(19) 0.01672(18) 0.01048(15) 0.00119(14) 0.00761(15)
O6B 0.0265(6) 0.0243(6) 0.0206(6) 0.0111(5) -0.0027(4) 0.0048(5)
O7B 0.0406(7) 0.0288(6) 0.0213(6) 0.0228(6) 0.0005(5) 0.0076(5)
C8B 0.0193(7) 0.0204(7) 0.0169(7) 0.0076(6) 0.0016(5) 0.0087(6)
C9B 0.0232(7) 0.0199(7) 0.0199(7) 0.0090(6) 0.0040(6) 0.0076(6)
C10B 0.0270(8) 0.0231(8) 0.0170(7) 0.0098(6) 0.0031(6) 0.0060(6)
C11B 0.0237(8) 0.0238(8) 0.0167(7) 0.0080(6) 0.0013(6) 0.0091(6)
C12B 0.0171(7) 0.0215(7) 0.0203(7) 0.0063(6) 0.0016(6) 0.0101(6)
C13B 0.0198(7) 0.0203(7) 0.0238(8) 0.0089(6) 0.0037(6) 0.0087(6)
C14B 0.0205(7) 0.0235(8) 0.0179(7) 0.0093(6) 0.0038(6) 0.0063(6)
C15B 0.0208(7) 0.0238(8) 0.0178(7) 0.0095(6) 0.0037(6) 0.0089(6)
C16B 0.0164(7) 0.0194(7) 0.0171(7) 0.0060(6) 0.0026(5) 0.0081(6)
C17B 0.0166(7) 0.0198(7) 0.0177(7) 0.0059(6) 0.0025(5) 0.0084(6)
N18B 0.0272(7) 0.0277(7) 0.0222(7) 0.0136(6) 0.0020(5) 0.0132(6)
C19B 0.0339(9) 0.0298(9) 0.0209(8) 0.0110(7) 0.0021(7) 0.0140(7)
C20B 0.0400(10) 0.0405(10) 0.0295(9) 0.0256(9) 0.0009(8) 0.0160(8)
C21 0.0339(17) 0.0251(16) 0.0261(18) 0.0036(13) 0.0088(14) 0.0021(13)
C21' 0.026(2) 0.030(3) 0.032(3) 0.015(2) 0.005(2) 0.008(2)
C21" 0.032(4) 0.036(5) 0.034(5) 0.017(4) 0.008(4) 0.015(4)

loop_
_atom_type_symbol
_atom_type_description
_atom_type_scat_dispersion_real
_atom_type_scat_dispersion_imag
_atom_type_scat_source
C C 0.0033 0.0016 'International Tables Vol C Tables 4.2.6.8 and 6.1.1.4'
H H 0.0000 0.0000 'International Tables Vol C Tables 4.2.6.8 and 6.1.1.4'
N N 0.0061 0.0033 'International Tables Vol C Tables 4.2.6.8 and 6.1.1.4'
O O 0.0106 0.0060 'International Tables Vol C Tables 4.2.6.8 and 6.1.1.4'
S S 0.1246 0.1234 'International Tables Vol C Tables 4.2.6.8 and 6.1.1.4'

loop_
_geom_angle_atom_site_label_1
_geom_angle_atom_site_label_2
_geom_angle_atom_site_label_3
_geom_angle
C2A N1 C2B 110.5(4)
C2A N1 C21 111.4(3)
C2B N1 C21 109.6(3)
N1 C2A C3A 112.3(3)
N1 C2A H2A1 109.1
C3A C2A H2A1 109.1
N1 C2A H2A2 109.1
C3A C2A H2A2 109.1
H2A1 C2A H2A2 107.9
N4A C3A C2A 106.8(2)
N4A C3A H3A1 110.4
C2A C3A H3A1 110.4
N4A C3A H3A2 110.4
C2A C3A H3A2 110.4
H3A1 C3A H3A2 108.6
C2A' N1' C2B' 110.7(6)
C2A' N1' C21' 110.4(4)
C2B' N1' C21' 110.6(4)
N1' C2A' C3A' 111.2(3)
N1' C2A' H2A3 109.4
C3A' C2A' H2A3 109.4
N1' C2A' H2A4 109.4
C3A' C2A' H2A4 109.4
H2A3 C2A' H2A4 108.0
N4A C3A' C2A' 115.1(4)
N4A C3A' H3A3 108.5
C2A' C3A' H3A3 108.5
N4A C3A' H3A4 108.5
C2A' C3A' H3A4 108.5
H3A3 C3A' H3A4 107.5
C2A" N1" C2B" 109.2(10)
C2A" N1" C21" 110.9(5)
C2B" N1" C21" 110.3(5)
N1" C2A" C3A" 112.1(5)
N1" C2A" H2A5 109.2
C3A" C2A" H2A5 109.2
N1" C2A" H2A6 109.2
C3A" C2A" H2A6 109.2
H2A5 C2A" H2A6 107.9
N4A C3A" C2A" 104.2(7)
N4A C3A" H3A5 110.9
C2A" C3A" H3A5 110.9
N4A C3A" H3A6 110.9
C2A" C3A" H3A6 110.9
H3A5 C3A" H3A6 108.9
C3A N4A S5A 117.79(16)
C3A" N4A S5A 124.1(4)
C3A' N4A S5A 118.61(19)
C3A N4A H4A 122.0(15)
C3A" N4A H4A 119.6(15)
C3A' N4A H4A 109.3(15)
S5A N4A H4A 115.3(15)
O7A S5A O6A 119.08(9)
O7A S5A N4A 106.91(8)
O6A S5A N4A 107.68(9)
O7A S5A C8A 108.73(8)
O6A S5A C8A 106.82(8)
N4A S5A C8A 107.08(8)
C9A C8A C16A 121.85(15)
C9A C8A S5A 117.56(12)
C16A C8A S5A 120.58(12)
C8A C9A C10A 119.83(15)
C8A C9A H9A 120.1
C10A C9A H9A 120.1
C11A C10A C9A 120.45(15)
C11A C10A H10A 119.8
C9A C10A H10A 119.8
C10A C11A C17A 121.23(15)
C10A C11A H11A 119.4
C17A C11A H11A 119.4
C13A C12A N18A 122.92(15)
C13A C12A C17A 119.35(14)
N18A C12A C17A 117.68(14)
C12A C13A C14A 120.41(14)
C12A C13A H13A 119.8
C14A C13A H13A 119.8
C15A C14A C13A 121.53(14)
C15A C14A H14A 119.2
C13A C14A H14A 119.2
C14A C15A C16A 120.03(14)
C14A C15A H15A 120.0
C16A C15A H15A 120.0
C15A C16A C17A 118.71(14)
C15A C16A C8A 123.84(14)
C17A C16A C8A 117.42(13)
C11A C17A C16A 119.04(14)
C11A C17A C12A 121.39(14)
C16A C17A C12A 119.51(14)
C12A N18A C20A 115.13(14)
C12A N18A C19A 113.73(14)
C20A N18A C19A 109.71(15)
N18A C19A H19A 109.5
N18A C19A H19B 109.5
H19A C19A H19B 109.5
N18A C19A H19C 109.5
H19A C19A H19C 109.5
H19B C19A H19C 109.5
N18A C20A H20A 109.5
N18A C20A H20B 109.5
H20A C20A H20B 109.5
N18A C20A H20C 109.5
H20A C20A H20C 109.5
H20B C20A H20C 109.5
N1 C2B C3B 112.5(7)
N1 C2B H2B1 109.1
C3B C2B H2B1 109.1
N1 C2B H2B2 109.1
C3B C2B H2B2 109.1
H2B1 C2B H2B2 107.8
N4B C3B C2B 106.5(6)
N4B C3B H3B1 110.4
C2B C3B H3B1 110.4
N4B C3B H3B2 110.4
C2B C3B H3B2 110.4
H3B1 C3B H3B2 108.6
N1' C2B' C3B' 114.6(6)
N1' C2B' H2B3 108.6
C3B' C2B' H2B3 108.6
N1' C2B' H2B4 108.6
C3B' C2B' H2B4 108.6
H2B3 C2B' H2B4 107.6
N4B C3B' C2B' 112.0(4)
N4B C3B' H3B3 109.2
C2B' C3B' H3B3 109.2
N4B C3B' H3B4 109.2
C2B' C3B' H3B4 109.2
H3B3 C3B' H3B4 107.9
N1" C2B" C3B" 112.2(15)
N1" C2B" H2B5 109.2
C3B" C2B" H2B5 109.2
N1" C2B" H2B6 109.2
C3B" C2B" H2B6 109.2
H2B5 C2B" H2B6 107.9
N4B C3B" C2B" 117.9(15)
N4B C3B" H3B5 107.8
C2B" C3B" H3B5 107.8
N4B C3B" H3B6 107.8
C2B" C3B" H3B6 107.8
H3B5 C3B" H3B6 107.2
C3B' N4B S5B 124.7(3)
C3B" N4B S5B 112.1(13)
C3B N4B S5B 113.2(4)
C3B' N4B H4B 119.1(15)
C3B" N4B H4B 112(2)
C3B N4B H4B 111.0(16)
S5B N4B H4B 109.2(15)
O6B S5B O7B 116.27(7)
O6B S5B N4B 106.76(8)
O7B S5B N4B 111.90(8)
O6B S5B C8B 111.74(7)
O7B S5B C8B 107.18(7)
N4B S5B C8B 102.12(7)
C9B C8B C16B 122.17(14)
C9B C8B S5B 116.06(12)
C16B C8B S5B 121.77(11)
C8B C9B C10B 119.66(15)
C8B C9B H9B 120.2
C10B C9B H9B 120.2
C11B C10B C9B 120.20(15)
C11B C10B H10B 119.9
C9B C10B H10B 119.9
C10B C11B C17B 121.60(14)
C10B C11B H11B 119.2
C17B C11B H11B 119.2
C13B C12B N18B 122.21(14)
C13B C12B C17B 119.04(14)
N18B C12B C17B 118.70(14)
C12B C13B C14B 120.82(15)
C12B C13B H13B 119.6
C14B C13B H13B 119.6
C15B C14B C13B 121.68(15)
C15B C14B H14B 119.2
C13B C14B H14B 119.2
C14B C15B C16B 119.97(14)
C14B C15B H15B 120.0
C16B C15B H15B 120.0
C15B C16B C8B 124.11(14)
C15B C16B C17B 118.78(14)
C8B C16B C17B 117.10(13)
C11B C17B C16B 119.09(14)
C11B C17B C12B 121.28(14)
C16B C17B C12B 119.62(14)
C12B N18B C20B 115.74(14)
C12B N18B C19B 116.12(13)
C20B N18B C19B 111.02(14)
N18B C19B H19D 109.5
N18B C19B H19E 109.5
H19D C19B H19E 109.5
N18B C19B H19F 109.5
H19D C19B H19F 109.5
H19E C19B H19F 109.5
N18B C20B H20D 109.5
N18B C20B H20E 109.5
H20D C20B H20E 109.5
N18B C20B H20F 109.5
H20D C20B H20F 109.5
H20E C20B H20F 109.5
N1 C21 H21A 109.5
N1 C21 H21B 109.5
H21A C21 H21B 109.5
N1 C21 H21C 109.5
H21A C21 H21C 109.5
H21B C21 H21C 109.5
N1' C21' H21D 109.5
N1' C21' H21E 109.5
H21D C21' H21E 109.5
N1' C21' H21F 109.5
H21D C21' H21F 109.5
H21E C21' H21F 109.5
N1" C21" H21G 109.5
N1" C21" H21H 109.5
H21G C21" H21H 109.5
N1" C21" H21I 109.5
H21G C21" H21I 109.5
H21H C21" H21I 109.5

loop_
_geom_bond_atom_site_label_1
_geom_bond_atom_site_label_2
_geom_bond_distance
N1 C2A 1.463(3)
N1 C2B 1.468(3)
N1 C21 1.470(4)
C2A C3A 1.533(4)
C2A H2A1 0.9900
C2A H2A2 0.9900
C3A N4A 1.451(3)
C3A H3A1 0.9900
C3A H3A2 0.9900
N1' C2A' 1.466(4)
N1' C2B' 1.467(4)
N1' C21' 1.472(5)
C2A' C3A' 1.539(4)
C2A' H2A3 0.9900
C2A' H2A4 0.9900
C3A' N4A 1.513(3)
C3A' H3A3 0.9900
C3A' H3A4 0.9900
N1" C2A" 1.464(4)
N1" C2B" 1.466(4)
N1" C21" 1.471(6)
C2A" C3A" 1.533(5)
C2A" H2A5 0.9900
C2A" H2A6 0.9900
C3A" N4A 1.473(4)
C3A" H3A5 0.9900
C3A" H3A6 0.9900
N4A S5A 1.6147(15)
N4A H4A 0.88(2)
S5A O7A 1.4353(15)
S5A O6A 1.4355(13)
S5A C8A 1.7766(16)
C8A C9A 1.374(2)
C8A C16A 1.435(2)
C9A C10A 1.408(2)
C9A H9A 0.9500
C10A C11A 1.369(2)
C10A H10A 0.9500
C11A C17A 1.426(2)
C11A H11A 0.9500
C12A C13A 1.377(2)
C12A N18A 1.426(2)
C12A C17A 1.438(2)
C13A C14A 1.413(2)
C13A H13A 0.9500
C14A C15A 1.368(2)
C14A H14A 0.9500
C15A C16A 1.426(2)
C15A H15A 0.9500
C16A C17A 1.431(2)
N18A C20A 1.458(2)
N18A C19A 1.469(2)
C19A H19A 0.9800
C19A H19B 0.9800
C19A H19C 0.9800
C20A H20A 0.9800
C20A H20B 0.9800
C20A H20C 0.9800
C2B C3B 1.512(11)
C2B H2B1 0.9900
C2B H2B2 0.9900
C3B N4B 1.491(3)
C3B H3B1 0.9900
C3B H3B2 0.9900
C2B' C3B' 1.484(10)
C2B' H2B3 0.9900
C2B' H2B4 0.9900
C3B' N4B 1.480(3)
C3B' H3B3 0.9900
C3B' H3B4 0.9900
C2B" C3B" 1.52(3)
C2B" H2B5 0.9900
C2B" H2B6 0.9900
C3B" N4B 1.484(4)
C3B" H3B5 0.9900
C3B" H3B6 0.9900
N4B S5B 1.6273(15)
N4B H4B 0.84(2)
S5B O6B 1.4350(12)
S5B O7B 1.4480(12)
S5B C8B 1.7737(15)
C8B C9B 1.377(2)
C8B C16B 1.434(2)
C9B C10B 1.411(2)
C9B H9B 0.9500
C10B C11B 1.370(2)
C10B H10B 0.9500
C11B C17B 1.421(2)
C11B H11B 0.9500
C12B C13B 1.380(2)
C12B N18B 1.418(2)
C12B C17B 1.440(2)
C13B C14B 1.408(2)
C13B H13B 0.9500
C14B C15B 1.370(2)
C14B H14B 0.9500
C15B C16B 1.424(2)
C15B H15B 0.9500
C16B C17B 1.436(2)
N18B C20B 1.456(2)
N18B C19B 1.470(2)
C19B H19D 0.9800
C19B H19E 0.9800
C19B H19F 0.9800
C20B H20D 0.9800
C20B H20E 0.9800
C20B H20F 0.9800
C21 H21A 0.9800
C21 H21B 0.9800
C21 H21C 0.9800
C21' H21D 0.9800
C21' H21E 0.9800
C21' H21F 0.9800
C21" H21G 0.9800
C21" H21H 0.9800
C21" H21I 0.9800

loop_
_geom_hbond_atom_site_label_D
_geom_hbond_atom_site_label_H
_geom_hbond_atom_site_label_A
_geom_hbond_site_symmetry_A
_geom_hbond_distance_DH
_geom_hbond_distance_HA
_geom_hbond_distance_DA
_geom_hbond_angle_DHA
N4A H4A O7B 2_666 0.88(2) 2.38(2) 3.223(2) 162(2)
C20A H20B N4A 1_565 0.98 2.60 3.494(2) 151.9
C2B" H2B6 O6B 2_666 0.99 2.54 3.359(13) 139.7
C3B" H3B5 O7B . 0.99 2.37 2.93(5) 114.7
N4B H4B O7B 2_666 0.84(2) 2.41(2) 3.2108(19) 159(2)
C9B H9B O7A 2_666 0.95 2.44 3.147(2) 130.9
C21 H21B O6B 2_666 0.98 2.65 3.203(4) 116.4

loop_
_geom_torsion_atom_site_label_1
_geom_torsion_atom_site_label_2
_geom_torsion_atom_site_label_3
_geom_torsion_atom_site_label_4
_geom_torsion
C2B N1 C2A C3A 179.6(4)
C21 N1 C2A C3A 57.6(4)
N1 C2A C3A N4A 52.7(4)
C2B' N1' C2A' C3A' -88.3(7)
C21' N1' C2A' C3A' 148.9(5)
N1' C2A' C3A' N4A -56.3(7)
C2B" N1" C2A" C3A" 172.9(11)
C21" N1" C2A" C3A" -65.3(12)
N1" C2A" C3A" N4A -57.4(13)
C2A C3A N4A S5A 129.7(2)
C2A" C3A" N4A S5A 178.4(5)
C2A' C3A' N4A S5A -171.1(3)
C3A N4A S5A O7A 175.3(2)
C3A" N4A S5A O7A 162.2(8)
C3A' N4A S5A O7A -161.3(3)
C3A N4A S5A O6A 46.3(2)
C3A" N4A S5A O6A 33.2(8)
C3A' N4A S5A O6A 69.6(3)
C3A N4A S5A C8A -68.3(2)
C3A" N4A S5A C8A -81.4(8)
C3A' N4A S5A C8A -44.9(3)
O7A S5A C8A C9A -130.22(13)
O6A S5A C8A C9A -0.54(16)
N4A S5A C8A C9A 114.60(14)
O7A S5A C8A C16A 50.70(14)
O6A S5A C8A C16A -179.61(13)
N4A S5A C8A C16A -64.48(14)
C16A C8A C9A C10A 0.2(2)
S5A C8A C9A C10A -178.88(13)
C8A C9A C10A C11A -2.1(3)
C9A C10A C11A C17A 0.3(3)
N18A C12A C13A C14A 177.70(15)
C17A C12A C13A C14A -5.0(2)
C12A C13A C14A C15A -1.1(2)
C13A C14A C15A C16A 4.6(2)
C14A C15A C16A C17A -1.9(2)
C14A C15A C16A C8A 176.16(15)
C9A C8A C16A C15A -174.77(15)
S5A C8A C16A C15A 4.3(2)
C9A C8A C16A C17A 3.3(2)
S5A C8A C16A C17A -177.66(11)
C10A C11A C17A C16A 3.3(2)
C10A C11A C17A C12A -179.40(15)
C15A C16A C17A C11A 173.25(14)
C8A C16A C17A C11A -4.9(2)
C15A C16A C17A C12A -4.1(2)
C8A C16A C17A C12A 177.68(14)
C13A C12A C17A C11A -169.72(15)
N18A C12A C17A C11A 7.7(2)
C13A C12A C17A C16A 7.6(2)
N18A C12A C17A C16A -175.00(14)
C13A C12A N18A C20A 16.3(2)
C17A C12A N18A C20A -161.01(16)
C13A C12A N18A C19A -111.52(18)
C17A C12A N18A C19A 71.18(19)
C2A N1 C2B C3B 154.0(5)
C21 N1 C2B C3B -82.8(6)
N1 C2B C3B N4B -67.9(12)
C2A' N1' C2B' C3B' 178.0(5)
C21' N1' C2B' C3B' -59.3(8)
N1' C2B' C3B' N4B -64.9(7)
C2A" N1" C2B" C3B" -169(3)
C21" N1" C2B" C3B" 69(3)
N1" C2B" C3B" N4B 32(6)
C2B' C3B' N4B S5B 173.4(3)
C2B" C3B" N4B S5B 142(4)
C2B C3B N4B S5B -175.0(7)
C3B' N4B S5B O6B 159.4(4)
C3B" N4B S5B O6B -175(3)
C3B N4B S5B O6B -174.5(8)
C3B' N4B S5B O7B -72.3(4)
C3B" N4B S5B O7B -46(3)
C3B N4B S5B O7B -46.2(8)
C3B' N4B S5B C8B 42.0(4)
C3B" N4B S5B C8B 68(3)
C3B N4B S5B C8B 68.1(8)
O6B S5B C8B C9B 139.95(12)
O7B S5B C8B C9B 11.48(14)
N4B S5B C8B C9B -106.28(13)
O6B S5B C8B C16B -40.16(15)
O7B S5B C8B C16B -168.62(12)
N4B S5B C8B C16B 73.62(14)
C16B C8B C9B C10B -1.6(2)
S5B C8B C9B C10B 178.28(12)
C8B C9B C10B C11B 1.8(2)
C9B C10B C11B C17B 1.3(2)
N18B C12B C13B C14B 178.90(14)
C17B C12B C13B C14B 1.6(2)
C12B C13B C14B C15B 0.3(2)
C13B C14B C15B C16B -0.4(2)
C14B C15B C16B C8B 178.68(14)
C14B C15B C16B C17B -1.4(2)
C9B C8B C16B C15B 178.38(15)
S5B C8B C16B C15B -1.5(2)
C9B C8B C16B C17B -1.6(2)
S5B C8B C16B C17B 178.54(11)
C10B C11B C17B C16B -4.6(2)
C10B C11B C17B C12B 176.78(15)
C15B C16B C17B C11B -175.41(14)
C8B C16B C17B C11B 4.5(2)
C15B C16B C17B C12B 3.3(2)
C8B C16B C17B C12B -176.76(13)
C13B C12B C17B C11B 175.24(14)
N18B C12B C17B C11B -2.1(2)
C13B C12B C17B C16B -3.4(2)
N18B C12B C17B C16B 179.21(13)
C13B C12B N18B C20B -19.5(2)
C17B C12B N18B C20B 157.82(15)
C13B C12B N18B C19B 113.37(17)
C17B C12B N18B C19B -69.35(19)

_cod_database_fobs_code 2241349
